data_1502427
loop_
_publ_author_name
'Hong, Deng'
'Zhu, Yuanxun'
'Li, Yao'
'Lin, Xufeng'
'Lu, Ping'
'Wang, Yanguang'

_publ_section_title
;
 Three-component synthesis of polysubstituted pyrroles from
 \a-diazoketones, nitroalkenes, and amines.
;
_journal_issue 17
_journal_name_full 'Organic letters'
_journal_page_first 4668
_journal_page_last 4671
_journal_paper_doi 10.1021/ol201891r
_journal_volume 13
_journal_year 2011
_chemical_formula_moiety 'C24 H19 N O'
_chemical_formula_sum 'C24 H19 N O'
_chemical_formula_weight 337.40
_chemical_name_systematic
; 
 ? 
;
_space_group_IT_number 2
_symmetry_cell_setting triclinic
_symmetry_space_group_name_Hall '-P 1'
_symmetry_space_group_name_H-M 'P -1'
_atom_sites_solution_hydrogens geom
_atom_sites_solution_primary direct
_atom_sites_solution_secondary difmap
_audit_creation_method SHELXL-97
_cell_angle_alpha 99.073(5)
_cell_angle_beta 104.225(5)
_cell_angle_gamma 101.470(5)
_cell_formula_units_Z 2
_cell_length_a 8.9942(5)
_cell_length_b 9.2272(6)
_cell_length_c 12.0198(8)
_cell_measurement_reflns_used 2936
_cell_measurement_temperature 293(2)
_cell_measurement_theta_max 29.2517
_cell_measurement_theta_min 3.2081
_cell_volume 924.97(11)
_computing_cell_refinement
;
CrysAlisPro, Oxford Diffraction Ltd.,
Version 1.171.33.52 (release 06-11-2009 CrysAlis171 .NET)
(compiled Nov  6 2009,16:24:50)
;
_computing_data_collection
;
CrysAlisPro, Oxford Diffraction Ltd.,
Version 1.171.33.52 (release 06-11-2009 CrysAlis171 .NET)
(compiled Nov  6 2009,16:24:50)
;
_computing_data_reduction
;
CrysAlisPro, Oxford Diffraction Ltd.,
Version 1.171.33.52 (release 06-11-2009 CrysAlis171 .NET)
(compiled Nov  6 2009,16:24:50)
;
_computing_molecular_graphics
;
 OLEX2: a complete structure solution, refinement and analysis program.
 Dolomanov et al., J. Appl. Cryst. (2009). 42, 339-341
;
_computing_publication_material
;
 OLEX2: a complete structure solution, refinement and analysis program.
 Dolomanov et al., J. Appl. Cryst. (2009). 42, 339-341
;
_diffrn_ambient_temperature 293(2)
_diffrn_detector_area_resol_mean 10.3592
_diffrn_measured_fraction_theta_full 0.998
_diffrn_measured_fraction_theta_max 0.998
_diffrn_measurement_device_type 'Xcalibur, Atlas, Gemini ultra'
_diffrn_measurement_method '\w scans'
_diffrn_radiation_monochromator graphite
_diffrn_radiation_source 'fine-focus sealed tube'
_diffrn_radiation_type MoK\a
_diffrn_radiation_wavelength 0.71073
_diffrn_reflns_av_R_equivalents 0.0250
_diffrn_reflns_av_sigmaI/netI 0.0458
_diffrn_reflns_limit_h_max 10
_diffrn_reflns_limit_h_min -10
_diffrn_reflns_limit_k_max 11
_diffrn_reflns_limit_k_min -11
_diffrn_reflns_limit_l_max 14
_diffrn_reflns_limit_l_min -13
_diffrn_reflns_number 7977
_diffrn_reflns_theta_full 25.35
_diffrn_reflns_theta_max 25.35
_diffrn_reflns_theta_min 3.21
_exptl_absorpt_coefficient_mu 0.074
_exptl_absorpt_correction_T_max 0.98
_exptl_absorpt_correction_T_min 0.97
_exptl_absorpt_correction_type multi-scan
_exptl_absorpt_process_details
;
CrysAlisPro, Oxford Diffraction Ltd.,
Version 1.171.33.53 (release 17-11-2009 CrysAlis171 .NET)
(compiled Nov 17 2009,16:58:22)
Empirical absorption correction using spherical harmonics,
 implemented in SCALE3 ABSPACK scaling algorithm.
;
_exptl_crystal_colour green
_exptl_crystal_density_diffrn 1.211
_exptl_crystal_density_method 'not measured'
_exptl_crystal_description platelet
_exptl_crystal_F_000 356
_exptl_crystal_size_max 0.48
_exptl_crystal_size_mid 0.32
_exptl_crystal_size_min 0.19
_refine_diff_density_max 0.157
_refine_diff_density_min -0.137
_refine_diff_density_rms 0.028
_refine_ls_extinction_coef 0.034(3)
_refine_ls_extinction_expression Fc^*^=kFc[1+0.001xFc^2^\l^3^/sin(2\q)]^-1/4^
_refine_ls_extinction_method SHELXL
_refine_ls_goodness_of_fit_ref 0.911
_refine_ls_hydrogen_treatment constr
_refine_ls_matrix_type full
_refine_ls_number_parameters 237
_refine_ls_number_reflns 3381
_refine_ls_number_restraints 0
_refine_ls_restrained_S_all 0.911
_refine_ls_R_factor_all 0.0715
_refine_ls_R_factor_gt 0.0382
_refine_ls_shift/su_max 0.001
_refine_ls_shift/su_mean 0.000
_refine_ls_structure_factor_coef Fsqd
_refine_ls_weighting_details 'calc w=1/[\s^2^(Fo^2^)+(0.0551P)^2^+0.0000P] where P=(Fo^2^+2Fc^2^)/3'
_refine_ls_weighting_scheme calc
_refine_ls_wR_factor_gt 0.0900
_refine_ls_wR_factor_ref 0.0989
_reflns_number_gt 2129
_reflns_number_total 3381
_reflns_threshold_expression >2sigma(I)
_cod_data_source_file ol201891r_si_002.cif
_cod_data_source_block 100331_hdd_t_3
_cod_depositor_comments
;
The following automatic conversions were performed:

'_symmetry_cell_setting' value 'Triclinic' changed to 'triclinic'
according to /home/saulius/struct/CIF-dictionaries/cif_core.dic
dictionary named 'cif_core.dic' version 2.4.1 from 2010-06-29.

Automatic conversion script
Id: cif_fix_values 1715 2011-07-08 13:25:40Z adriana 

The following automatic conversions were performed:

'_exptl_absorpt_correction_type' value 'multi-scan'' was replaced
with the value 'multi-scan' as specified in the replacement file
'src/cod-tools/trunk/data/replacement-values/replacement_values.lst'.

Automatic conversion script
Id: cif_fix_values 5376 2017-05-30 11:51:03Z andrius 
;
_cod_original_cell_volume 924.96(10)
_cod_database_code 1502427

loop_
_symmetry_equiv_pos_as_xyz
'x, y, z'
'-x, -y, -z'

loop_
_atom_site_label
_atom_site_type_symbol
_atom_site_fract_x
_atom_site_fract_y
_atom_site_fract_z
_atom_site_U_iso_or_equiv
_atom_site_adp_type
_atom_site_occupancy
_atom_site_symmetry_multiplicity
_atom_site_calc_flag
_atom_site_refinement_flags
O1 O 0.40594(12) 0.39605(12) 0.37390(10) 0.0565(3) Uani 1 1 d .
N1 N 0.30407(13) 0.64174(13) 0.45699(10) 0.0424(3) Uani 1 1 d .
H1 H 0.3979 0.6439 0.4978 0.051 Uiso 1 1 calc R
C1 C 0.44513(18) 0.93163(18) 0.63717(15) 0.0560(5) Uani 1 1 d .
H1A H 0.4868 0.8503 0.6537 0.067 Uiso 1 1 calc R
C2 C 0.5154(2) 1.0740(2) 0.70762(17) 0.0692(5) Uani 1 1 d .
H2 H 0.6038 1.0879 0.7714 0.083 Uiso 1 1 calc R
C3 C 0.4561(2) 1.19543(19) 0.68443(17) 0.0623(5) Uani 1 1 d .
H3 H 0.5035 1.2912 0.7325 0.075 Uiso 1 1 calc R
C4 C 0.3271(2) 1.17463(19) 0.59049(16) 0.0595(5) Uani 1 1 d .
H4 H 0.2869 1.2568 0.5742 0.071 Uiso 1 1 calc R
C5 C 0.2560(2) 1.03351(18) 0.51973(14) 0.0538(4) Uani 1 1 d .
H5 H 0.1683 1.0211 0.4558 0.065 Uiso 1 1 calc R
C6 C 0.31349(16) 0.90847(16) 0.54227(13) 0.0420(4) Uani 1 1 d .
C7 C 0.23500(17) 0.75998(16) 0.46529(13) 0.0418(4) Uani 1 1 d .
C8 C 0.08580(17) 0.71035(17) 0.38594(13) 0.0460(4) Uani 1 1 d .
H8 H 0.0117 0.7678 0.3730 0.055 Uiso 1 1 calc R
C9 C 0.06338(16) 0.56072(16) 0.32829(13) 0.0412(4) Uani 1 1 d .
C10 C -0.07986(17) 0.47668(16) 0.23194(14) 0.0440(4) Uani 1 1 d .
C11 C -0.22836(19) 0.46035(19) 0.24973(16) 0.0591(5) Uani 1 1 d .
H11 H -0.2370 0.4957 0.3241 0.071 Uiso 1 1 calc R
C12 C -0.3632(2) 0.3923(2) 0.1583(2) 0.0814(6) Uani 1 1 d .
H12 H -0.4620 0.3822 0.1715 0.098 Uiso 1 1 calc R
C13 C -0.3528(3) 0.3391(2) 0.0478(2) 0.0881(7) Uani 1 1 d .
H13 H -0.4441 0.2937 -0.0139 0.106 Uiso 1 1 calc R
C14 C -0.2067(2) 0.3537(2) 0.02936(17) 0.0718(5) Uani 1 1 d .
H14 H -0.1988 0.3176 -0.0452 0.086 Uiso 1 1 calc R
C15 C -0.07169(19) 0.42129(17) 0.12008(15) 0.0530(4) Uani 1 1 d .
H15 H 0.0267 0.4300 0.1063 0.064 Uiso 1 1 calc R
C16 C 0.20356(16) 0.51841(16) 0.37453(13) 0.0396(4) Uani 1 1 d .
C17 C 0.26140(17) 0.38577(16) 0.34592(13) 0.0415(4) Uani 1 1 d .
C18 C 0.14897(17) 0.23864(16) 0.28345(12) 0.0400(4) Uani 1 1 d .
C19 C 0.00394(18) 0.19149(17) 0.30438(14) 0.0477(4) Uani 1 1 d .
H19 H -0.0261 0.2544 0.3586 0.057 Uiso 1 1 calc R
C20 C -0.09597(19) 0.05241(18) 0.24555(15) 0.0525(4) Uani 1 1 d .
H20 H -0.1924 0.0227 0.2612 0.063 Uiso 1 1 calc R
C21 C -0.05614(19) -0.04408(17) 0.16362(14) 0.0506(4) Uani 1 1 d .
C22 C 0.08919(19) 0.00319(18) 0.14398(14) 0.0527(4) Uani 1 1 d .
H22 H 0.1190 -0.0596 0.0895 0.063 Uiso 1 1 calc R
C23 C 0.19053(18) 0.14097(18) 0.20323(14) 0.0478(4) Uani 1 1 d .
H23 H 0.2884 0.1690 0.1893 0.057 Uiso 1 1 calc R
C24 C -0.1676(2) -0.19416(19) 0.09892(17) 0.0749(6) Uani 1 1 d .
H24B H -0.2548 -0.1783 0.0417 0.112 Uiso 1 1 calc R
H24C H -0.2066 -0.2450 0.1537 0.112 Uiso 1 1 calc R
H24A H -0.1126 -0.2552 0.0600 0.112 Uiso 1 1 calc R

loop_
_atom_site_aniso_label
_atom_site_aniso_U_11
_atom_site_aniso_U_22
_atom_site_aniso_U_33
_atom_site_aniso_U_23
_atom_site_aniso_U_13
_atom_site_aniso_U_12
O1 0.0443(7) 0.0527(7) 0.0653(8) 0.0007(6) 0.0054(5) 0.0183(5)
N1 0.0382(7) 0.0410(8) 0.0462(8) 0.0065(6) 0.0079(6) 0.0137(6)
C1 0.0480(10) 0.0455(10) 0.0657(11) -0.0018(9) 0.0045(9) 0.0173(8)
C2 0.0547(11) 0.0597(13) 0.0763(13) -0.0072(10) 0.0014(9) 0.0147(10)
C3 0.0665(12) 0.0410(10) 0.0736(13) -0.0049(9) 0.0266(10) 0.0057(9)
C4 0.0816(13) 0.0398(10) 0.0620(12) 0.0116(9) 0.0248(11) 0.0206(9)
C5 0.0672(11) 0.0455(11) 0.0496(10) 0.0103(9) 0.0134(8) 0.0200(9)
C6 0.0431(9) 0.0394(9) 0.0452(9) 0.0066(7) 0.0156(7) 0.0126(7)
C7 0.0462(9) 0.0402(9) 0.0431(9) 0.0103(7) 0.0150(7) 0.0162(8)
C8 0.0437(9) 0.0463(10) 0.0493(9) 0.0085(8) 0.0098(7) 0.0202(8)
C9 0.0425(9) 0.0404(9) 0.0415(9) 0.0074(7) 0.0128(7) 0.0120(7)
C10 0.0431(9) 0.0378(9) 0.0507(10) 0.0084(7) 0.0107(7) 0.0135(7)
C11 0.0497(11) 0.0565(11) 0.0674(12) 0.0065(9) 0.0157(9) 0.0118(9)
C12 0.0419(11) 0.0850(15) 0.1027(18) 0.0054(13) 0.0124(11) 0.0050(10)
C13 0.0590(14) 0.0865(16) 0.0868(17) -0.0064(13) -0.0095(12) 0.0036(11)
C14 0.0734(14) 0.0698(13) 0.0559(12) -0.0039(10) 0.0017(10) 0.0156(11)
C15 0.0503(10) 0.0521(10) 0.0532(11) 0.0058(8) 0.0096(8) 0.0162(8)
C16 0.0390(8) 0.0376(9) 0.0404(8) 0.0056(7) 0.0095(7) 0.0100(7)
C17 0.0434(9) 0.0437(10) 0.0397(9) 0.0100(7) 0.0106(7) 0.0166(8)
C18 0.0442(9) 0.0380(9) 0.0400(9) 0.0105(7) 0.0096(7) 0.0167(7)
C19 0.0564(10) 0.0429(10) 0.0503(10) 0.0128(8) 0.0207(8) 0.0178(8)
C20 0.0534(10) 0.0482(11) 0.0593(11) 0.0192(9) 0.0200(9) 0.0096(9)
C21 0.0550(10) 0.0427(10) 0.0487(10) 0.0119(8) 0.0062(8) 0.0096(8)
C22 0.0573(11) 0.0487(11) 0.0482(10) -0.0007(8) 0.0099(8) 0.0194(9)
C23 0.0425(9) 0.0481(10) 0.0519(10) 0.0060(8) 0.0112(8) 0.0159(8)
C24 0.0806(13) 0.0557(12) 0.0725(13) 0.0088(10) 0.0100(11) 0.0001(10)

loop_
_atom_type_symbol
_atom_type_description
_atom_type_scat_dispersion_real
_atom_type_scat_dispersion_imag
_atom_type_scat_source
C C 0.0033 0.0016 'International Tables Vol C Tables 4.2.6.8 and 6.1.1.4'
H H 0.0000 0.0000 'International Tables Vol C Tables 4.2.6.8 and 6.1.1.4'
O O 0.0106 0.0060 'International Tables Vol C Tables 4.2.6.8 and 6.1.1.4'
N N 0.0061 0.0033 'International Tables Vol C Tables 4.2.6.8 and 6.1.1.4'

loop_
_geom_angle_atom_site_label_1
_geom_angle_atom_site_label_2
_geom_angle_atom_site_label_3
_geom_angle
C7 N1 C16 110.79(12)
C7 N1 H1 124.6
C16 N1 H1 124.6
C2 C1 C6 120.66(15)
C2 C1 H1A 119.7
C6 C1 H1A 119.7
C3 C2 C1 120.52(17)
C3 C2 H2 119.7
C1 C2 H2 119.7
C4 C3 C2 119.51(16)
C4 C3 H3 120.2
C2 C3 H3 120.2
C3 C4 C5 120.53(15)
C3 C4 H4 119.7
C5 C4 H4 119.7
C4 C5 C6 120.91(15)
C4 C5 H5 119.5
C6 C5 H5 119.5
C1 C6 C5 117.86(14)
C1 C6 C7 122.66(13)
C5 C6 C7 119.47(14)
N1 C7 C8 106.44(13)
N1 C7 C6 123.94(13)
C8 C7 C6 129.59(13)
C7 C8 C9 109.50(13)
C7 C8 H8 125.2
C9 C8 H8 125.2
C8 C9 C16 106.34(13)
C8 C9 C10 123.35(13)
C16 C9 C10 130.16(13)
C15 C10 C11 117.99(15)
C15 C10 C9 121.68(14)
C11 C10 C9 120.19(14)
C12 C11 C10 120.66(18)
C12 C11 H11 119.7
C10 C11 H11 119.7
C13 C12 C11 120.54(19)
C13 C12 H12 119.7
C11 C12 H12 119.7
C14 C13 C12 119.31(19)
C14 C13 H13 120.3
C12 C13 H13 120.3
C13 C14 C15 120.51(19)
C13 C14 H14 119.7
C15 C14 H14 119.7
C14 C15 C10 120.98(16)
C14 C15 H15 119.5
C10 C15 H15 119.5
N1 C16 C9 106.93(12)
N1 C16 C17 118.80(12)
C9 C16 C17 133.99(14)
O1 C17 C16 119.65(14)
O1 C17 C18 120.06(12)
C16 C17 C18 120.29(13)
C23 C18 C19 118.00(14)
C23 C18 C17 119.38(13)
C19 C18 C17 122.59(13)
C20 C19 C18 120.62(14)
C20 C19 H19 119.7
C18 C19 H19 119.7
C19 C20 C21 121.49(15)
C19 C20 H20 119.3
C21 C20 H20 119.3
C22 C21 C20 117.54(14)
C22 C21 C24 121.68(15)
C20 C21 C24 120.78(16)
C23 C22 C21 121.42(14)
C23 C22 H22 119.3
C21 C22 H22 119.3
C22 C23 C18 120.91(15)
C22 C23 H23 119.5
C18 C23 H23 119.5
C21 C24 H24B 109.5
C21 C24 H24C 109.5
H24B C24 H24C 109.5
C21 C24 H24A 109.5
H24B C24 H24A 109.5
H24C C24 H24A 109.5

loop_
_geom_bond_atom_site_label_1
_geom_bond_atom_site_label_2
_geom_bond_distance
O1 C17 1.2402(16)
N1 C7 1.3608(17)
N1 C16 1.3745(18)
N1 H1 0.8600
C1 C2 1.378(2)
C1 C6 1.381(2)
C1 H1A 0.9300
C2 C3 1.371(2)
C2 H2 0.9300
C3 C4 1.363(2)
C3 H3 0.9300
C4 C5 1.371(2)
C4 H4 0.9300
C5 C6 1.392(2)
C5 H5 0.9300
C6 C7 1.458(2)
C7 C8 1.382(2)
C8 C9 1.395(2)
C8 H8 0.9300
C9 C16 1.4038(19)
C9 C10 1.479(2)
C10 C15 1.386(2)
C10 C11 1.387(2)
C11 C12 1.377(3)
C11 H11 0.9300
C12 C13 1.374(3)
C12 H12 0.9300
C13 C14 1.370(3)
C13 H13 0.9300
C14 C15 1.373(2)
C14 H14 0.9300
C15 H15 0.9300
C16 C17 1.447(2)
C17 C18 1.479(2)
C18 C23 1.385(2)
C18 C19 1.387(2)
C19 C20 1.377(2)
C19 H19 0.9300
C20 C21 1.384(2)
C20 H20 0.9300
C21 C22 1.383(2)
C21 C24 1.501(2)
C22 C23 1.374(2)
C22 H22 0.9300
C23 H23 0.9300
C24 H24B 0.9600
C24 H24C 0.9600
C24 H24A 0.9600
